data_7251119
loop_
_publ_author_name
'Brown, Corey L.'
'Elliott, Scarlett H.'
'Woodfine, Sian E.'
'Hawes, Chris S.'

_publ_section_title
;
 Structural chemistry and environment-dependent fluorescence of a
 tetratopic pyrrolo[3,2-b]pyrrole ligand
;
_journal_issue 45
_journal_name_full CrystEngComm
_journal_page_first 7358
_journal_page_last 7366
_journal_paper_doi 10.1039/D5CE00926J
_journal_volume 27
_journal_year 2025
_chemical_formula_moiety 'C36 H26 N2 O8, 4(C4 H9 N O)'
_chemical_formula_sum 'C52 H62 N6 O12'
_chemical_formula_weight 963.07
_space_group_crystal_system triclinic
_space_group_IT_number 2
_space_group_name_Hall '-P 1'
_space_group_name_H-M_alt 'P -1'
_atom_sites_solution_hydrogens mixed
_atom_sites_solution_primary dual
_audit_creation_date 2025-06-06
_audit_creation_method
;
Olex2 1.3
(compiled 2020.11.12 svn.r5f609507 for OlexSys, GUI svn.r6408)
;
_audit_update_record
;
2025-09-14 deposited with the CCDC.	2025-10-27 downloaded from the CCDC.
;
_cell_angle_alpha 96.883(4)
_cell_angle_beta 92.383(4)
_cell_angle_gamma 93.239(3)
_cell_formula_units_Z 1
_cell_length_a 6.0160(6)
_cell_length_b 10.8276(10)
_cell_length_c 18.939(2)
_cell_measurement_reflns_used 2316
_cell_measurement_temperature 150.9
_cell_measurement_theta_max 27.023
_cell_measurement_theta_min 3.053
_cell_volume 1221.4(2)
_computing_cell_refinement 'SAINT V8.38A (Bruker, 2018)'
_computing_data_reduction 'SAINT V8.38A (Bruker, 2018)'
_computing_molecular_graphics 'Olex2 1.3 (Dolomanov et al., 2009)'
_computing_publication_material 'Olex2 1.3 (Dolomanov et al., 2009)'
_computing_structure_refinement 'SHELXL 2014/7 (Sheldrick, 2015)'
_computing_structure_solution 'SHELXT 2014/5 (Sheldrick, 2014)'
_diffrn_ambient_temperature 150.9
_diffrn_measured_fraction_theta_full 0.992
_diffrn_measured_fraction_theta_max 0.992
_diffrn_measurement_device_type 'Bruker APEX-II CCD'
_diffrn_measurement_method '\f and \w scans'
_diffrn_radiation_type MoK\a
_diffrn_radiation_wavelength 0.71073
_diffrn_reflns_av_R_equivalents 0.0671
_diffrn_reflns_av_unetI/netI 0.0839
_diffrn_reflns_Laue_measured_fraction_full 0.992
_diffrn_reflns_Laue_measured_fraction_max 0.992
_diffrn_reflns_limit_h_max 6
_diffrn_reflns_limit_h_min -7
_diffrn_reflns_limit_k_max 11
_diffrn_reflns_limit_k_min -13
_diffrn_reflns_limit_l_max 23
_diffrn_reflns_limit_l_min -23
_diffrn_reflns_number 11605
_diffrn_reflns_point_group_measured_fraction_full 0.992
_diffrn_reflns_point_group_measured_fraction_max 0.992
_diffrn_reflns_theta_full 25.242
_diffrn_reflns_theta_max 26.000
_diffrn_reflns_theta_min 2.702
_diffrn_source_current 20.0
_diffrn_source_power 1.0
_diffrn_source_voltage 50.0
_diffrn_standards_number 0
_exptl_absorpt_coefficient_mu 0.094
_exptl_absorpt_correction_T_max 0.7456
_exptl_absorpt_correction_T_min 0.6977
_exptl_absorpt_correction_type multi-scan
_exptl_absorpt_process_details
'SADABS-2016/2 (Bruker,2016/2) was used for absorption correction. wR2(int) was 0.0550 before and 0.0488 after correction. The Ratio of minimum to maximum transmission is 0.9358. The \l/2 correction factor is 0.00150.'
_exptl_crystal_colour yellow
_exptl_crystal_colour_primary yellow
_exptl_crystal_density_diffrn 1.309
_exptl_crystal_description plate
_exptl_crystal_F_000 512
_exptl_crystal_size_max 0.3
_exptl_crystal_size_mid 0.24
_exptl_crystal_size_min 0.05
_refine_diff_density_max 0.283
_refine_diff_density_min -0.235
_refine_diff_density_rms 0.055
_refine_ls_extinction_method none
_refine_ls_goodness_of_fit_ref 1.014
_refine_ls_hydrogen_treatment mixed
_refine_ls_matrix_type full
_refine_ls_number_parameters 328
_refine_ls_number_reflns 4775
_refine_ls_number_restraints 2
_refine_ls_restrained_S_all 1.014
_refine_ls_R_factor_all 0.1176
_refine_ls_R_factor_gt 0.0591
_refine_ls_shift/su_max 0.001
_refine_ls_shift/su_mean 0.000
_refine_ls_structure_factor_coef Fsqd
_refine_ls_weighting_details 'w=1/[\s^2^(Fo^2^)+(0.0466P)^2^+0.5582P] where P=(Fo^2^+2Fc^2^)/3'
_refine_ls_weighting_scheme calc
_refine_ls_wR_factor_gt 0.1120
_refine_ls_wR_factor_ref 0.1325
_reflns_Friedel_coverage 0.000
_reflns_number_gt 2913
_reflns_number_total 4775
_reflns_threshold_expression 'I > 2\s(I)'
_cod_data_source_file d5ce00926j2.cif
_cod_data_source_block L1-4DMA
_cod_depositor_comments 'Adding full bibliography for 7251119--7251122.cif.'
_cod_original_cell_volume 1221.3(2)
_cod_database_code 7251119
_shelx_shelxl_version_number 2014/7
_shelx_space_group_comment
;
The symmetry employed for this shelxl refinement is uniquely defined
by the following loop, which should always be used as a source of
symmetry information in preference to the above space-group names.
They are only intended as comments.
;
_shelx_estimated_absorpt_t_max 0.995
_shelx_estimated_absorpt_t_min 0.972
_olex2_refinement_description
;
1. Fixed Uiso
 At 1.2 times of:
  All C(H) groups, All C(H,H) groups
 At 1.5 times of:
  All C(H,H,H) groups, All O(H) groups
2. Restrained distances
 O1-H1 = O3-H3
 0.84 with sigma of 0.02
3.a Secondary CH2 refined with riding coordinates:
 C2(H2A,H2B)
3.b Aromatic/amide H refined with riding coordinates:
 C4(H4), C5(H5), C7(H7), C8(H8), C10(H10), C13(H13), C14(H14), C16(H16),
 C17(H17)
3.c Idealised Me refined as rotating group:
 C20(H20A,H20B,H20C), C21(H21A,H21B,H21C), C22(H22A,H22B,H22C), C24(H24A,H24B,
 H24C), C25(H25A,H25B,H25C), C26(H26A,H26B,H26C)
;
_olex2_submission_special_instructions 'No special instructions were received'

loop_
_space_group_symop_operation_xyz
'x, y, z'
'-x, -y, -z'

loop_
_atom_site_label
_atom_site_type_symbol
_atom_site_fract_x
_atom_site_fract_y
_atom_site_fract_z
_atom_site_U_iso_or_equiv
_atom_site_adp_type
_atom_site_occupancy
_atom_site_site_symmetry_order
_atom_site_calc_flag
_atom_site_refinement_flags_posn
_atom_site_refinement_flags_adp
_atom_site_refinement_flags_occupancy
_atom_site_disorder_assembly
_atom_site_disorder_group
O1 O 0.9780(3) 0.59519(17) 0.34411(10) 0.0309(5) Uani 1 1 d D . . . .
H1 H 1.031(5) 0.586(3) 0.3018(11) 0.046 Uiso 1 1 d D U . . .
O2 O 0.8510(3) 0.39809(17) 0.31370(10) 0.0322(5) Uani 1 1 d . . . . .
O3 O -0.3734(3) 0.1273(2) 0.92958(10) 0.0355(5) Uani 1 1 d D . . . .
H3 H -0.434(5) 0.152(3) 0.9679(13) 0.053 Uiso 1 1 d D U . . .
O4 O -0.7041(3) 0.0442(2) 0.88458(10) 0.0440(6) Uani 1 1 d . . . . .
N1 N 0.1984(3) 0.07092(18) 0.45285(10) 0.0175(5) Uani 1 1 d . . . . .
C1 C 0.8627(4) 0.4917(2) 0.35457(14) 0.0203(6) Uani 1 1 d . . . . .
C2 C 0.7482(5) 0.5060(2) 0.42385(14) 0.0239(6) Uani 1 1 d . . . . .
H2A H 0.8627 0.5219 0.4635 0.029 Uiso 1 1 calc R U . . .
H2B H 0.6574 0.5797 0.4255 0.029 Uiso 1 1 calc R U . . .
C3 C 0.6007(4) 0.3943(2) 0.43491(13) 0.0196(6) Uani 1 1 d . . . . .
C4 C 0.3974(4) 0.3708(2) 0.39697(13) 0.0212(6) Uani 1 1 d . . . . .
H4 H 0.3503 0.4280 0.3660 0.025 Uiso 1 1 calc R U . . .
C5 C 0.2627(4) 0.2660(2) 0.40342(13) 0.0193(6) Uani 1 1 d . . . . .
H5 H 0.1236 0.2513 0.3773 0.023 Uiso 1 1 calc R U . . .
C6 C 0.3317(4) 0.1826(2) 0.44831(12) 0.0158(5) Uani 1 1 d . . . . .
C7 C 0.5297(4) 0.2051(2) 0.48804(13) 0.0205(6) Uani 1 1 d . . . . .
H7 H 0.5742 0.1487 0.5199 0.025 Uiso 1 1 calc R U . . .
C8 C 0.6637(4) 0.3112(2) 0.48107(13) 0.0225(6) Uani 1 1 d . . . . .
H8 H 0.8006 0.3271 0.5084 0.027 Uiso 1 1 calc R U . . .
C9 C 0.0720(4) 0.0508(2) 0.51000(13) 0.0166(5) Uani 1 1 d . . . . .
C10 C 0.0376(4) 0.0986(2) 0.58068(13) 0.0175(6) Uani 1 1 d . . . . .
H10 H 0.1132 0.1696 0.6075 0.021 Uiso 1 1 calc R U . . .
C11 C -0.1280(4) 0.0218(2) 0.60317(13) 0.0180(6) Uani 1 1 d . . . . .
C12 C -0.2289(4) 0.0322(2) 0.67233(13) 0.0175(6) Uani 1 1 d . . . . .
C13 C -0.1027(4) 0.0887(2) 0.73217(13) 0.0205(6) Uani 1 1 d . . . . .
H13 H 0.0463 0.1191 0.7270 0.025 Uiso 1 1 calc R U . . .
C14 C -0.1897(4) 0.1013(2) 0.79873(13) 0.0219(6) Uani 1 1 d . . . . .
H14 H -0.1006 0.1402 0.8387 0.026 Uiso 1 1 calc R U . . .
C15 C -0.4065(4) 0.0577(2) 0.80755(13) 0.0203(6) Uani 1 1 d . . . . .
C16 C -0.5341(4) 0.0021(2) 0.74831(13) 0.0212(6) Uani 1 1 d . . . . .
H16 H -0.6830 -0.0281 0.7537 0.025 Uiso 1 1 calc R U . . .
C17 C -0.4478(4) -0.0098(2) 0.68183(13) 0.0200(6) Uani 1 1 d . . . . .
H17 H -0.5386 -0.0472 0.6419 0.024 Uiso 1 1 calc R U . . .
C18 C -0.5107(5) 0.0740(3) 0.87748(14) 0.0279(7) Uani 1 1 d . . . . .
O5 O 1.1140(3) 0.58292(19) 0.21556(11) 0.0368(5) Uani 1 1 d . . . . .
N2 N 1.3793(5) 0.5934(3) 0.13740(15) 0.0463(7) Uani 1 1 d . . . . .
C19 C 1.3140(5) 0.6059(3) 0.20326(17) 0.0367(8) Uani 1 1 d . . . . .
C20 C 1.4824(5) 0.6511(3) 0.26236(18) 0.0447(8) Uani 1 1 d . . . . .
H20A H 1.5434 0.7346 0.2559 0.067 Uiso 1 1 calc R U . . .
H20B H 1.6032 0.5940 0.2618 0.067 Uiso 1 1 calc R U . . .
H20C H 1.4110 0.6542 0.3081 0.067 Uiso 1 1 calc R U . . .
C21 C 1.6106(6) 0.6117(4) 0.1181(2) 0.0698(13) Uani 1 1 d . . . . .
H21A H 1.6164 0.6595 0.0774 0.105 Uiso 1 1 calc R U . . .
H21B H 1.6718 0.5304 0.1054 0.105 Uiso 1 1 calc R U . . .
H21C H 1.6988 0.6573 0.1587 0.105 Uiso 1 1 calc R U . . .
C22 C 1.2165(6) 0.5513(4) 0.07841(18) 0.0571(10) Uani 1 1 d . . . . .
H22A H 1.2694 0.4785 0.0496 0.086 Uiso 1 1 calc R U . . .
H22B H 1.1986 0.6185 0.0487 0.086 Uiso 1 1 calc R U . . .
H22C H 1.0729 0.5288 0.0975 0.086 Uiso 1 1 calc R U . . .
O6 O -0.5291(3) 0.2285(2) 1.04622(10) 0.0423(6) Uani 1 1 d . . . . .
N3 N -0.6971(4) 0.2384(2) 1.14901(12) 0.0316(6) Uani 1 1 d . . . . .
C23 C -0.7021(5) 0.2108(3) 1.07940(15) 0.0326(7) Uani 1 1 d . . . . .
C24 C -0.9171(5) 0.1619(3) 1.04109(16) 0.0418(8) Uani 1 1 d . . . . .
H24A H -1.0281 0.2245 1.0485 0.063 Uiso 1 1 calc R U . . .
H24B H -0.9704 0.0854 1.0596 0.063 Uiso 1 1 calc R U . . .
H24C H -0.8939 0.1438 0.9901 0.063 Uiso 1 1 calc R U . . .
C25 C -0.4894(5) 0.2908(3) 1.18705(16) 0.0391(8) Uani 1 1 d . . . . .
H25A H -0.4426 0.2353 1.2214 0.059 Uiso 1 1 calc R U . . .
H25B H -0.5136 0.3729 1.2123 0.059 Uiso 1 1 calc R U . . .
H25C H -0.3731 0.2990 1.1529 0.059 Uiso 1 1 calc R U . . .
C26 C -0.8899(5) 0.2247(3) 1.19195(16) 0.0393(8) Uani 1 1 d . . . . .
H26A H -0.8459 0.1886 1.2351 0.059 Uiso 1 1 calc R U . . .
H26B H -1.0057 0.1698 1.1644 0.059 Uiso 1 1 calc R U . . .
H26C H -0.9478 0.3067 1.2053 0.059 Uiso 1 1 calc R U . . .

loop_
_atom_site_aniso_label
_atom_site_aniso_U_11
_atom_site_aniso_U_22
_atom_site_aniso_U_33
_atom_site_aniso_U_23
_atom_site_aniso_U_13
_atom_site_aniso_U_12
O1 0.0346(12) 0.0237(11) 0.0340(12) 0.0043(9) 0.0127(9) -0.0109(9)
O2 0.0376(12) 0.0233(11) 0.0339(11) -0.0044(9) 0.0139(9) -0.0058(9)
O3 0.0289(12) 0.0581(14) 0.0181(11) -0.0018(10) 0.0055(9) 0.0001(10)
O4 0.0284(12) 0.0717(16) 0.0291(12) -0.0032(11) 0.0123(10) -0.0094(11)
N1 0.0187(11) 0.0154(11) 0.0180(11) 0.0013(9) 0.0043(9) -0.0038(9)
C1 0.0158(13) 0.0178(14) 0.0275(15) 0.0053(12) -0.0014(11) -0.0016(11)
C2 0.0279(15) 0.0202(14) 0.0224(14) 0.0013(11) 0.0026(12) -0.0086(12)
C3 0.0230(14) 0.0168(13) 0.0177(13) -0.0020(11) 0.0065(11) -0.0055(11)
C4 0.0253(15) 0.0202(14) 0.0193(14) 0.0062(11) 0.0023(12) 0.0043(12)
C5 0.0160(13) 0.0212(14) 0.0201(13) 0.0019(11) 0.0014(11) -0.0023(11)
C6 0.0173(13) 0.0133(13) 0.0164(13) -0.0002(10) 0.0064(11) -0.0033(10)
C7 0.0213(14) 0.0185(14) 0.0225(14) 0.0057(11) 0.0008(11) 0.0010(11)
C8 0.0174(14) 0.0271(15) 0.0222(14) 0.0031(12) -0.0014(11) -0.0032(12)
C9 0.0154(13) 0.0138(12) 0.0212(14) 0.0045(10) 0.0031(11) -0.0009(10)
C10 0.0204(14) 0.0138(13) 0.0174(13) 0.0006(10) -0.0021(11) -0.0019(11)
C11 0.0181(13) 0.0164(13) 0.0192(13) 0.0010(10) 0.0012(11) 0.0017(11)
C12 0.0186(14) 0.0150(13) 0.0190(13) 0.0027(10) 0.0030(11) 0.0005(11)
C13 0.0156(13) 0.0234(14) 0.0227(14) 0.0034(11) 0.0019(11) 0.0006(11)
C14 0.0212(14) 0.0245(14) 0.0189(13) -0.0009(11) 0.0022(11) -0.0008(12)
C15 0.0213(14) 0.0211(14) 0.0192(13) 0.0022(11) 0.0041(11) 0.0048(11)
C16 0.0165(13) 0.0205(14) 0.0268(15) 0.0031(11) 0.0048(12) 0.0002(11)
C17 0.0195(14) 0.0186(14) 0.0210(14) -0.0005(11) -0.0006(11) 0.0000(11)
C18 0.0248(16) 0.0351(17) 0.0238(15) 0.0039(13) 0.0041(13) 0.0011(13)
O5 0.0318(12) 0.0418(13) 0.0383(12) 0.0106(10) 0.0119(10) -0.0035(10)
N2 0.0399(16) 0.0502(18) 0.0545(19) 0.0185(14) 0.0199(15) 0.0139(14)
C19 0.0398(19) 0.0271(17) 0.047(2) 0.0142(14) 0.0078(16) 0.0057(14)
C20 0.0374(19) 0.045(2) 0.055(2) 0.0220(17) -0.0080(17) 0.0002(16)
C21 0.043(2) 0.087(3) 0.093(3) 0.045(2) 0.038(2) 0.024(2)
C22 0.068(3) 0.069(3) 0.034(2) 0.0002(18) 0.0078(19) 0.007(2)
O6 0.0358(13) 0.0606(15) 0.0288(12) -0.0030(10) 0.0148(10) -0.0040(11)
N3 0.0341(14) 0.0335(14) 0.0277(13) 0.0018(11) 0.0086(11) 0.0049(11)
C23 0.0359(18) 0.0309(17) 0.0306(17) -0.0008(13) 0.0027(14) 0.0053(14)
C24 0.0367(18) 0.055(2) 0.0302(17) -0.0018(15) 0.0015(14) -0.0086(16)
C25 0.0400(19) 0.0418(19) 0.0335(18) -0.0001(14) -0.0071(15) 0.0006(15)
C26 0.0383(18) 0.0453(19) 0.0353(18) 0.0025(15) 0.0165(15) 0.0054(15)

loop_
_atom_type_symbol
_atom_type_description
_atom_type_scat_dispersion_real
_atom_type_scat_dispersion_imag
_atom_type_scat_source
C C 0.0033 0.0016 'International Tables Vol C Tables 4.2.6.8 and 6.1.1.4'
H H 0.0000 0.0000 'International Tables Vol C Tables 4.2.6.8 and 6.1.1.4'
N N 0.0061 0.0033 'International Tables Vol C Tables 4.2.6.8 and 6.1.1.4'
O O 0.0106 0.0060 'International Tables Vol C Tables 4.2.6.8 and 6.1.1.4'

loop_
_geom_angle_atom_site_label_1
_geom_angle_atom_site_label_2
_geom_angle_atom_site_label_3
_geom_angle
_geom_angle_site_symmetry_1
_geom_angle_site_symmetry_3
_geom_angle_publ_flag
C1 O1 H1 109(2) . . ?
C18 O3 H3 115(2) . . ?
C9 N1 C6 124.1(2) . . ?
C9 N1 C11 107.03(19) . 2_556 ?
C11 N1 C6 127.2(2) 2_556 . ?
O1 C1 C2 111.9(2) . . ?
O2 C1 O1 124.0(2) . . ?
O2 C1 C2 124.1(2) . . ?
C1 C2 H2A 108.9 . . ?
C1 C2 H2B 108.9 . . ?
H2A C2 H2B 107.7 . . ?
C3 C2 C1 113.5(2) . . ?
C3 C2 H2A 108.9 . . ?
C3 C2 H2B 108.9 . . ?
C4 C3 C2 119.8(2) . . ?
C8 C3 C2 121.8(2) . . ?
C8 C3 C4 118.4(2) . . ?
C3 C4 H4 119.4 . . ?
C5 C4 C3 121.2(3) . . ?
C5 C4 H4 119.4 . . ?
C4 C5 H5 120.3 . . ?
C4 C5 C6 119.4(2) . . ?
C6 C5 H5 120.3 . . ?
C5 C6 N1 119.8(2) . . ?
C7 C6 N1 119.5(2) . . ?
C7 C6 C5 120.7(2) . . ?
C6 C7 H7 120.4 . . ?
C6 C7 C8 119.3(2) . . ?
C8 C7 H7 120.4 . . ?
C3 C8 C7 121.0(2) . . ?
C3 C8 H8 119.5 . . ?
C7 C8 H8 119.5 . . ?
N1 C9 C10 142.3(2) . . ?
C9 C9 N1 108.3(3) 2_556 . ?
C9 C9 C10 109.5(3) 2_556 . ?
C9 C10 H10 127.0 . . ?
C11 C10 C9 105.9(2) . . ?
C11 C10 H10 127.0 . . ?
N1 C11 C12 122.7(2) 2_556 . ?
C10 C11 N1 109.3(2) . 2_556 ?
C10 C11 C12 127.9(2) . . ?
C13 C12 C11 118.9(2) . . ?
C13 C12 C17 117.7(2) . . ?
C17 C12 C11 123.4(2) . . ?
C12 C13 H13 119.3 . . ?
C14 C13 C12 121.3(2) . . ?
C14 C13 H13 119.3 . . ?
C13 C14 H14 119.8 . . ?
C13 C14 C15 120.3(2) . . ?
C15 C14 H14 119.8 . . ?
C14 C15 C16 118.8(2) . . ?
C14 C15 C18 122.3(2) . . ?
C16 C15 C18 118.8(2) . . ?
C15 C16 H16 119.6 . . ?
C17 C16 C15 120.9(2) . . ?
C17 C16 H16 119.6 . . ?
C12 C17 H17 119.5 . . ?
C16 C17 C12 120.9(2) . . ?
C16 C17 H17 119.5 . . ?
O3 C18 C15 113.3(2) . . ?
O4 C18 O3 124.1(2) . . ?
O4 C18 C15 122.6(3) . . ?
C19 N2 C21 124.2(3) . . ?
C19 N2 C22 119.6(3) . . ?
C21 N2 C22 116.1(3) . . ?
O5 C19 N2 120.3(3) . . ?
O5 C19 C20 121.1(3) . . ?
N2 C19 C20 118.6(3) . . ?
C19 C20 H20A 109.5 . . ?
C19 C20 H20B 109.5 . . ?
C19 C20 H20C 109.5 . . ?
H20A C20 H20B 109.5 . . ?
H20A C20 H20C 109.5 . . ?
H20B C20 H20C 109.5 . . ?
N2 C21 H21A 109.5 . . ?
N2 C21 H21B 109.5 . . ?
N2 C21 H21C 109.5 . . ?
H21A C21 H21B 109.5 . . ?
H21A C21 H21C 109.5 . . ?
H21B C21 H21C 109.5 . . ?
N2 C22 H22A 109.5 . . ?
N2 C22 H22B 109.5 . . ?
N2 C22 H22C 109.5 . . ?
H22A C22 H22B 109.5 . . ?
H22A C22 H22C 109.5 . . ?
H22B C22 H22C 109.5 . . ?
C23 N3 C25 119.5(2) . . ?
C23 N3 C26 124.0(3) . . ?
C26 N3 C25 116.4(2) . . ?
O6 C23 N3 119.8(3) . . ?
O6 C23 C24 121.2(3) . . ?
N3 C23 C24 118.9(3) . . ?
C23 C24 H24A 109.5 . . ?
C23 C24 H24B 109.5 . . ?
C23 C24 H24C 109.5 . . ?
H24A C24 H24B 109.5 . . ?
H24A C24 H24C 109.5 . . ?
H24B C24 H24C 109.5 . . ?
N3 C25 H25A 109.5 . . ?
N3 C25 H25B 109.5 . . ?
N3 C25 H25C 109.5 . . ?
H25A C25 H25B 109.5 . . ?
H25A C25 H25C 109.5 . . ?
H25B C25 H25C 109.5 . . ?
N3 C26 H26A 109.5 . . ?
N3 C26 H26B 109.5 . . ?
N3 C26 H26C 109.5 . . ?
H26A C26 H26B 109.5 . . ?
H26A C26 H26C 109.5 . . ?
H26B C26 H26C 109.5 . . ?

loop_
_geom_bond_atom_site_label_1
_geom_bond_atom_site_label_2
_geom_bond_distance
_geom_bond_site_symmetry_2
_geom_bond_publ_flag
O1 H1 0.871(17) . ?
O1 C1 1.324(3) . ?
O2 C1 1.196(3) . ?
O3 H3 0.847(18) . ?
O3 C18 1.315(3) . ?
O4 C18 1.207(3) . ?
N1 C6 1.426(3) . ?
N1 C9 1.380(3) . ?
N1 C11 1.404(3) 2_556 ?
C1 C2 1.503(3) . ?
C2 H2A 0.9900 . ?
C2 H2B 0.9900 . ?
C2 C3 1.500(3) . ?
C3 C4 1.387(4) . ?
C3 C8 1.384(4) . ?
C4 H4 0.9500 . ?
C4 C5 1.377(3) . ?
C5 H5 0.9500 . ?
C5 C6 1.382(3) . ?
C6 C7 1.376(3) . ?
C7 H7 0.9500 . ?
C7 C8 1.389(3) . ?
C8 H8 0.9500 . ?
C9 C9 1.367(5) 2_556 ?
C9 C10 1.404(3) . ?
C10 H10 0.9500 . ?
C10 C11 1.376(3) . ?
C11 N1 1.404(3) 2_556 ?
C11 C12 1.461(3) . ?
C12 C13 1.395(3) . ?
C12 C17 1.395(3) . ?
C13 H13 0.9500 . ?
C13 C14 1.380(3) . ?
C14 H14 0.9500 . ?
C14 C15 1.385(3) . ?
C15 C16 1.387(3) . ?
C15 C18 1.484(3) . ?
C16 H16 0.9500 . ?
C16 C17 1.376(3) . ?
C17 H17 0.9500 . ?
O5 C19 1.252(3) . ?
N2 C19 1.317(4) . ?
N2 C21 1.462(4) . ?
N2 C22 1.466(4) . ?
C19 C20 1.496(4) . ?
C20 H20A 0.9800 . ?
C20 H20B 0.9800 . ?
C20 H20C 0.9800 . ?
C21 H21A 0.9800 . ?
C21 H21B 0.9800 . ?
C21 H21C 0.9800 . ?
C22 H22A 0.9800 . ?
C22 H22B 0.9800 . ?
C22 H22C 0.9800 . ?
O6 C23 1.255(3) . ?
N3 C23 1.315(3) . ?
N3 C25 1.466(4) . ?
N3 C26 1.455(3) . ?
C23 C24 1.494(4) . ?
C24 H24A 0.9800 . ?
C24 H24B 0.9800 . ?
C24 H24C 0.9800 . ?
C25 H25A 0.9800 . ?
C25 H25B 0.9800 . ?
C25 H25C 0.9800 . ?
C26 H26A 0.9800 . ?
C26 H26B 0.9800 . ?
C26 H26C 0.9800 . ?

loop_
_geom_hbond_atom_site_label_D
_geom_hbond_atom_site_label_H
_geom_hbond_atom_site_label_A
_geom_hbond_distance_DH
_geom_hbond_distance_HA
_geom_hbond_distance_DA
_geom_hbond_angle_DHA
_geom_hbond_site_symmetry_A
O1 H1 O5 0.871(17) 1.725(18) 2.591(3) 173(3) .
O3 H3 O6 0.847(18) 1.745(19) 2.582(3) 169(3) .

loop_
_geom_torsion_atom_site_label_1
_geom_torsion_atom_site_label_2
_geom_torsion_atom_site_label_3
_geom_torsion_atom_site_label_4
_geom_torsion
_geom_torsion_site_symmetry_1
_geom_torsion_site_symmetry_2
_geom_torsion_site_symmetry_3
_geom_torsion_site_symmetry_4
_geom_torsion_publ_flag
O1 C1 C2 C3 175.2(2) . . . . ?
O2 C1 C2 C3 -4.7(4) . . . . ?
N1 C6 C7 C8 177.2(2) . . . . ?
N1 C9 C10 C11 180.0(3) . . . . ?
N1 C11 C12 C13 154.4(2) 2_556 . . . ?
N1 C11 C12 C17 -26.6(4) 2_556 . . . ?
C1 C2 C3 C4 -74.2(3) . . . . ?
C1 C2 C3 C8 104.3(3) . . . . ?
C2 C3 C4 C5 177.0(2) . . . . ?
C2 C3 C8 C7 -176.9(2) . . . . ?
C3 C4 C5 C6 -0.3(4) . . . . ?
C4 C3 C8 C7 1.6(4) . . . . ?
C4 C5 C6 N1 -177.1(2) . . . . ?
C4 C5 C6 C7 2.0(4) . . . . ?
C5 C6 C7 C8 -1.9(4) . . . . ?
C6 N1 C9 C9 166.0(3) . . . 2_556 ?
C6 N1 C9 C10 -12.9(5) . . . . ?
C6 C7 C8 C3 0.1(4) . . . . ?
C8 C3 C4 C5 -1.5(4) . . . . ?
C9 N1 C6 C5 -106.3(3) . . . . ?
C9 N1 C6 C7 74.7(3) . . . . ?
C9 C9 C10 C11 1.1(4) 2_556 . . . ?
C9 C10 C11 N1 -1.1(3) . . . 2_556 ?
C9 C10 C11 C12 -178.7(3) . . . . ?
C10 C11 C12 C13 -28.2(4) . . . . ?
C10 C11 C12 C17 150.7(3) . . . . ?
C11 N1 C6 C5 56.9(3) 2_556 . . . ?
C11 N1 C6 C7 -122.1(3) 2_556 . . . ?
C11 N1 C9 C9 0.0(3) 2_556 . . 2_556 ?
C11 N1 C9 C10 -179.0(3) 2_556 . . . ?
C11 C12 C13 C14 179.8(2) . . . . ?
C11 C12 C17 C16 179.8(2) . . . . ?
C12 C13 C14 C15 0.0(4) . . . . ?
C13 C12 C17 C16 -1.2(4) . . . . ?
C13 C14 C15 C16 -0.5(4) . . . . ?
C13 C14 C15 C18 -177.3(3) . . . . ?
C14 C15 C16 C17 0.1(4) . . . . ?
C14 C15 C18 O3 -3.3(4) . . . . ?
C14 C15 C18 O4 174.6(3) . . . . ?
C15 C16 C17 C12 0.8(4) . . . . ?
C16 C15 C18 O3 179.8(2) . . . . ?
C16 C15 C18 O4 -2.2(4) . . . . ?
C17 C12 C13 C14 0.8(4) . . . . ?
C18 C15 C16 C17 177.0(2) . . . . ?
C21 N2 C19 O5 -176.6(3) . . . . ?
C21 N2 C19 C20 4.8(5) . . . . ?
C22 N2 C19 O5 -0.4(5) . . . . ?
C22 N2 C19 C20 -179.0(3) . . . . ?
C25 N3 C23 O6 0.5(4) . . . . ?
C25 N3 C23 C24 -177.8(3) . . . . ?
C26 N3 C23 O6 178.2(3) . . . . ?
C26 N3 C23 C24 -0.2(4) . . . . ?
